data_1577296
loop_
_publ_author_name
'Bae, Dae Young'
'Ruhs, Nicholas P.'
'Mirica, Liviu M.'

_publ_section_title
;
 Aerobic Base-free C-H Bond Activation at a Pd Center in Aqueous
 Conditions
;
_journal_name_full 'Chemical Science'
_journal_paper_doi 10.1039/D6SC03081E
_journal_year 2026
_chemical_formula_moiety 'C28 H40 N5 Pd, 2(F6 P), 2(C2 H3 N)'
_chemical_formula_sum 'C32 H46 F12 N7 P2 Pd'
_chemical_formula_weight 925.10
_space_group_crystal_system monoclinic
_space_group_IT_number 14
_space_group_name_Hall '-P 2yn'
_space_group_name_H-M_alt 'P 1 21/n 1'
_atom_sites_solution_hydrogens geom
_audit_creation_date 2023-08-09
_audit_creation_method
;
Olex2 1.5
(compiled 2023.03.06 svn.rbb2c1857 for OlexSys, GUI svn.r6748)
;
_audit_update_record
;
2024-02-06 deposited with the CCDC.	2026-05-27 downloaded from the CCDC.
;
_cell_angle_alpha 90
_cell_angle_beta 96.9980(10)
_cell_angle_gamma 90
_cell_formula_units_Z 4
_cell_length_a 18.4894(4)
_cell_length_b 10.4350(2)
_cell_length_c 20.2727(4)
_cell_measurement_reflns_used 68727
_cell_measurement_temperature 100.00
_cell_measurement_theta_max 30.535
_cell_measurement_theta_min 2.245
_cell_volume 3882.21(14)
_computing_cell_refinement 'SAINT V8.40B (?, 2016)'
_computing_data_reduction 'SAINT V8.40B (?, 2016)'
_computing_molecular_graphics 'Olex2 1.5 (Dolomanov et al., 2009)'
_computing_publication_material 'Olex2 1.5 (Dolomanov et al., 2009)'
_computing_structure_refinement 'SHELXL 2016/4 (Sheldrick, 2015)'
_computing_structure_solution 'SHELXT 2014/5 (Sheldrick, 2014)'
_diffrn_ambient_temperature 100.00
_diffrn_measured_fraction_theta_full 0.999
_diffrn_measured_fraction_theta_max 0.998
_diffrn_measurement_device_type 'Bruker D8 Venture/Photon II'
_diffrn_measurement_method '\f and \w scans'
_diffrn_radiation_monochromator graphite
_diffrn_radiation_type MoK\a
_diffrn_radiation_wavelength 0.71073
_diffrn_reflns_av_R_equivalents 0.0442
_diffrn_reflns_av_unetI/netI 0.0185
_diffrn_reflns_Laue_measured_fraction_full 0.999
_diffrn_reflns_Laue_measured_fraction_max 0.998
_diffrn_reflns_limit_h_max 26
_diffrn_reflns_limit_h_min -26
_diffrn_reflns_limit_k_max 14
_diffrn_reflns_limit_k_min -14
_diffrn_reflns_limit_l_max 28
_diffrn_reflns_limit_l_min -28
_diffrn_reflns_number 153495
_diffrn_reflns_point_group_measured_fraction_full 0.999
_diffrn_reflns_point_group_measured_fraction_max 0.998
_diffrn_reflns_theta_full 25.242
_diffrn_reflns_theta_max 30.566
_diffrn_reflns_theta_min 2.199
_diffrn_source_current 1.0
_diffrn_source_power 0.05
_diffrn_source_voltage 50.0
_diffrn_standards_number 0
_exptl_absorpt_coefficient_mu 0.652
_exptl_absorpt_correction_T_max 0.7461
_exptl_absorpt_correction_T_min 0.6915
_exptl_absorpt_correction_type multi-scan
_exptl_absorpt_process_details
;
SADABS-2016/2 (Bruker,2016/2) was used for absorption correction.
wR2(int) was 0.0922 before and 0.0594 after correction.
The Ratio of minimum to maximum transmission is 0.9268.
The \l/2 correction factor is Not present.
;
_exptl_crystal_colour purple
_exptl_crystal_density_diffrn 1.583
_exptl_crystal_description plate
_exptl_crystal_F_000 1884
_exptl_crystal_size_max 0.28
_exptl_crystal_size_mid 0.151
_exptl_crystal_size_min 0.081
_refine_diff_density_max 0.800
_refine_diff_density_min -0.588
_refine_diff_density_rms 0.063
_refine_ls_extinction_method none
_refine_ls_goodness_of_fit_ref 1.054
_refine_ls_hydrogen_treatment constr
_refine_ls_matrix_type full
_refine_ls_number_parameters 498
_refine_ls_number_reflns 11891
_refine_ls_number_restraints 0
_refine_ls_restrained_S_all 1.054
_refine_ls_R_factor_all 0.0291
_refine_ls_R_factor_gt 0.0250
_refine_ls_shift/su_max 0.005
_refine_ls_shift/su_mean 0.000
_refine_ls_structure_factor_coef Fsqd
_refine_ls_weighting_details 'w=1/[\s^2^(Fo^2^)+(0.0241P)^2^+2.9813P] where P=(Fo^2^+2Fc^2^)/3'
_refine_ls_weighting_scheme calc
_refine_ls_wR_factor_gt 0.0595
_refine_ls_wR_factor_ref 0.0617
_reflns_Friedel_coverage 0.000
_reflns_number_gt 10821
_reflns_number_total 11891
_reflns_threshold_expression 'I > 2\s(I)'
_cod_data_source_file d6sc03081e2.cif
_cod_data_source_block p21n_a
_cod_database_code 1577296
_shelx_shelxl_version_number 2016/4
_shelx_space_group_comment
;
The symmetry employed for this shelxl refinement is uniquely defined
by the following loop, which should always be used as a source of
symmetry information in preference to the above space-group names.
They are only intended as comments.
;
_shelx_estimated_absorpt_t_max 0.949
_shelx_estimated_absorpt_t_min 0.838
_olex2_refinement_description
;
1. Fixed Uiso
 At 1.2 times of:
  All C(H) groups, All C(H,H) groups
 At 1.5 times of:
  All C(H,H,H) groups
2.a Secondary CH2 refined with riding coordinates:
 C3(H3A,H3B), C15(H15A,H15B), C8(H8A,H8B), C16(H16A,H16B)
2.b Aromatic/amide H refined with riding coordinates:
 C11(H11), C4(H4), C6(H6), C13(H13), C12(H12)
2.c Idealised Me refined as rotating group:
 C23(H23A,H23B,H23C), C19(H19A,H19B,H19C), C22(H22A,H22B,H22C), C18(H18A,H18B,
 H18C), C9(H9A,H9B,H9C), C20(H20A,H20B,H20C), C26(H26A,H26B,H26C), C24(H24A,
 H24B,H24C), C30(H30A,H30B,H30C), C28(H28A,H28B,H28C), C32(H32A,H32B,H32C)
;
_olex2_submission_special_instructions 'No special instructions were received'

loop_
_space_group_symop_operation_xyz
'x, y, z'
'-x+1/2, y+1/2, -z+1/2'
'-x, -y, -z'
'x-1/2, -y-1/2, z-1/2'

loop_
_atom_site_label
_atom_site_type_symbol
_atom_site_fract_x
_atom_site_fract_y
_atom_site_fract_z
_atom_site_U_iso_or_equiv
_atom_site_adp_type
_atom_site_occupancy
_atom_site_site_symmetry_order
_atom_site_calc_flag
_atom_site_refinement_flags_posn
_atom_site_refinement_flags_adp
_atom_site_refinement_flags_occupancy
_atom_site_disorder_assembly
_atom_site_disorder_group
Pd1 Pd 0.75231(2) 0.29097(2) 0.50761(2) 0.01139(3) Uani 1 1 d . . . . .
P2 P 0.45038(2) 0.19323(4) 0.38841(2) 0.01891(7) Uani 1 1 d . . . . .
P1 P 0.61445(2) 0.36052(4) 0.15371(2) 0.02350(8) Uani 1 1 d . . . . .
F7 F 0.52955(5) 0.14820(10) 0.42134(5) 0.02642(19) Uani 1 1 d . . . . .
F9 F 0.44406(6) 0.06867(9) 0.34198(5) 0.0305(2) Uani 1 1 d . . . . .
F12 F 0.45615(5) 0.31871(10) 0.43480(5) 0.0291(2) Uani 1 1 d . . . . .
F11 F 0.41441(5) 0.11606(10) 0.44443(5) 0.0307(2) Uani 1 1 d . . . . .
F8 F 0.48624(6) 0.26998(10) 0.33242(5) 0.0311(2) Uani 1 1 d . . . . .
F10 F 0.37076(5) 0.23863(11) 0.35580(5) 0.0323(2) Uani 1 1 d . . . . .
F4 F 0.54913(6) 0.26466(11) 0.16196(6) 0.0365(2) Uani 1 1 d . . . . .
F3 F 0.60934(8) 0.32441(11) 0.07624(5) 0.0439(3) Uani 1 1 d . . . . .
F2 F 0.67044(6) 0.24279(12) 0.16887(6) 0.0429(3) Uani 1 1 d . . . . .
N1 N 0.79168(6) 0.37922(10) 0.59320(5) 0.01319(19) Uani 1 1 d . . . . .
F1 F 0.68092(8) 0.45483(13) 0.14405(7) 0.0536(3) Uani 1 1 d . . . . .
N5 N 0.71333(6) 0.19869(11) 0.41863(6) 0.0166(2) Uani 1 1 d . . . . .
N4 N 0.65079(6) 0.24463(12) 0.54497(6) 0.0172(2) Uani 1 1 d . . . . .
F5 F 0.55961(8) 0.47542(12) 0.13551(8) 0.0604(4) Uani 1 1 d . . . . .
F6 F 0.62211(10) 0.39333(15) 0.22988(6) 0.0647(4) Uani 1 1 d . . . . .
N2 N 0.73018(6) 0.51384(11) 0.48510(5) 0.01323(19) Uani 1 1 d . . . . .
N3 N 0.83507(6) 0.13261(11) 0.55614(6) 0.0144(2) Uani 1 1 d . . . . .
C1 C 0.84402(7) 0.33732(12) 0.47451(6) 0.0132(2) Uani 1 1 d . . . . .
C5 C 0.96816(7) 0.39459(13) 0.41845(7) 0.0168(2) Uani 1 1 d . . . . .
C2 C 0.85515(7) 0.46368(12) 0.45711(6) 0.0135(2) Uani 1 1 d . . . . .
C11 C 0.86004(8) 0.37010(14) 0.69950(7) 0.0188(3) Uani 1 1 d . . . . .
H11 H 0.893279 0.326550 0.731264 0.023 Uiso 1 1 calc R U . . .
C3 C 0.80408(7) 0.56627(12) 0.47558(6) 0.0140(2) Uani 1 1 d . . . . .
H3A H 0.798423 0.632146 0.440183 0.017 Uiso 1 1 calc R U . . .
H3B H 0.825578 0.608234 0.517205 0.017 Uiso 1 1 calc R U . . .
C10 C 0.84071(7) 0.31856(12) 0.63667(6) 0.0146(2) Uani 1 1 d . . . . .
C7 C 0.89476(7) 0.24105(13) 0.47080(7) 0.0150(2) Uani 1 1 d . . . . .
C4 C 0.91793(7) 0.49097(13) 0.42776(7) 0.0161(2) Uani 1 1 d . . . . .
H4 H 0.926571 0.576030 0.413972 0.019 Uiso 1 1 calc R U . . .
C15 C 0.71098(7) 0.55269(13) 0.55152(6) 0.0158(2) Uani 1 1 d . . . . .
H15A H 0.660538 0.525197 0.555913 0.019 Uiso 1 1 calc R U . . .
H15B H 0.713102 0.647206 0.555502 0.019 Uiso 1 1 calc R U . . .
C8 C 0.88055(7) 0.11250(13) 0.50047(7) 0.0166(2) Uani 1 1 d . . . . .
H8A H 0.854510 0.056134 0.466158 0.020 Uiso 1 1 calc R U . . .
H8B H 0.927249 0.071026 0.517579 0.020 Uiso 1 1 calc R U . . .
C23 C 0.66022(8) 0.69807(13) 0.42702(7) 0.0192(3) Uani 1 1 d . . . . .
H23A H 0.641805 0.724311 0.468292 0.029 Uiso 1 1 calc R U . . .
H23B H 0.624432 0.720292 0.389031 0.029 Uiso 1 1 calc R U . . .
H23C H 0.706211 0.742413 0.423051 0.029 Uiso 1 1 calc R U . . .
C14 C 0.76268(7) 0.49332(12) 0.60654(6) 0.0145(2) Uani 1 1 d . . . . .
C6 C 0.95732(7) 0.27089(13) 0.44180(7) 0.0171(2) Uani 1 1 d . . . . .
H6 H 0.992885 0.206526 0.437888 0.021 Uiso 1 1 calc R U . . .
C25 C 0.59560(7) 0.21844(13) 0.56073(6) 0.0156(2) Uani 1 1 d . . . . .
N7 N 0.32887(10) 0.71799(15) 0.27623(8) 0.0365(3) Uani 1 1 d . . . . .
C13 C 0.78160(7) 0.55014(13) 0.66815(7) 0.0178(2) Uani 1 1 d . . . . .
H13 H 0.761943 0.630990 0.678113 0.021 Uiso 1 1 calc R U . . .
C19 C 0.74758(8) -0.04478(14) 0.52538(7) 0.0209(3) Uani 1 1 d . . . . .
H19A H 0.727582 -0.125120 0.540456 0.031 Uiso 1 1 calc R U . . .
H19B H 0.770959 -0.060863 0.485311 0.031 Uiso 1 1 calc R U . . .
H19C H 0.708139 0.017563 0.515319 0.031 Uiso 1 1 calc R U . . .
C16 C 0.87867(7) 0.20396(13) 0.61122(7) 0.0161(2) Uani 1 1 d . . . . .
H16A H 0.924552 0.233184 0.595500 0.019 Uiso 1 1 calc R U . . .
H16B H 0.891796 0.144124 0.648665 0.019 Uiso 1 1 calc R U . . .
C17 C 0.80378(7) 0.00831(12) 0.58001(7) 0.0167(2) Uani 1 1 d . . . . .
C12 C 0.82988(8) 0.48641(14) 0.71500(7) 0.0193(3) Uani 1 1 d . . . . .
H12 H 0.842281 0.522724 0.757861 0.023 Uiso 1 1 calc R U . . .
C21 C 0.67310(7) 0.55227(13) 0.42808(7) 0.0156(2) Uani 1 1 d . . . . .
C22 C 0.60153(7) 0.48277(14) 0.43470(7) 0.0207(3) Uani 1 1 d . . . . .
H22A H 0.582338 0.511611 0.475168 0.031 Uiso 1 1 calc R U . . .
H22B H 0.610267 0.390170 0.437223 0.031 Uiso 1 1 calc R U . . .
H22C H 0.566126 0.501994 0.395961 0.031 Uiso 1 1 calc R U . . .
C27 C 0.68298(8) 0.14928(13) 0.37350(7) 0.0187(3) Uani 1 1 d . . . . .
C18 C 0.76548(8) 0.03632(14) 0.64138(7) 0.0197(3) Uani 1 1 d . . . . .
H18A H 0.732137 0.108869 0.632085 0.030 Uiso 1 1 calc R U . . .
H18B H 0.801938 0.057389 0.679043 0.030 Uiso 1 1 calc R U . . .
H18C H 0.737882 -0.039389 0.652238 0.030 Uiso 1 1 calc R U . . .
C9 C 1.03394(8) 0.42647(15) 0.38455(8) 0.0229(3) Uani 1 1 d . . . . .
H9A H 1.018139 0.461141 0.340207 0.034 Uiso 1 1 calc R U . . .
H9B H 1.062773 0.348689 0.380503 0.034 Uiso 1 1 calc R U . . .
H9C H 1.063720 0.490323 0.410872 0.034 Uiso 1 1 calc R U . . .
C20 C 0.86417(8) -0.09207(14) 0.59670(8) 0.0227(3) Uani 1 1 d . . . . .
H20A H 0.844465 -0.165663 0.618668 0.034 Uiso 1 1 calc R U . . .
H20B H 0.904238 -0.054017 0.626403 0.034 Uiso 1 1 calc R U . . .
H20C H 0.882292 -0.120484 0.555653 0.034 Uiso 1 1 calc R U . . .
C26 C 0.52477(8) 0.18811(15) 0.58065(7) 0.0217(3) Uani 1 1 d . . . . .
H26A H 0.507787 0.105974 0.561061 0.032 Uiso 1 1 calc R U . . .
H26B H 0.489960 0.255638 0.565119 0.032 Uiso 1 1 calc R U . . .
H26C H 0.528730 0.182241 0.629198 0.032 Uiso 1 1 calc R U . . .
N6 N 0.54762(10) 0.7708(2) 0.26678(9) 0.0482(5) Uani 1 1 d . . . . .
C24 C 0.69997(8) 0.51156(14) 0.36268(7) 0.0199(3) Uani 1 1 d . . . . .
H24A H 0.661455 0.526616 0.325829 0.030 Uiso 1 1 calc R U . . .
H24B H 0.712474 0.420268 0.364694 0.030 Uiso 1 1 calc R U . . .
H24C H 0.743179 0.561763 0.355677 0.030 Uiso 1 1 calc R U . . .
C29 C 0.59939(10) 0.76330(18) 0.24176(8) 0.0317(4) Uani 1 1 d . . . . .
C30 C 0.66628(10) 0.75426(19) 0.21092(9) 0.0325(4) Uani 1 1 d . . . . .
H30A H 0.665695 0.818813 0.175752 0.049 Uiso 1 1 calc R U . . .
H30B H 0.669973 0.668637 0.191757 0.049 Uiso 1 1 calc R U . . .
H30C H 0.708224 0.769240 0.244496 0.049 Uiso 1 1 calc R U . . .
C31 C 0.37022(10) 0.63719(16) 0.28369(9) 0.0316(4) Uani 1 1 d . . . . .
C28 C 0.64379(10) 0.08769(18) 0.31526(8) 0.0311(4) Uani 1 1 d . . . . .
H28A H 0.618781 0.152970 0.286118 0.047 Uiso 1 1 calc R U . . .
H28B H 0.607899 0.027664 0.329344 0.047 Uiso 1 1 calc R U . . .
H28C H 0.678345 0.041000 0.291152 0.047 Uiso 1 1 calc R U . . .
C32 C 0.42233(13) 0.5325(2) 0.29449(12) 0.0500(6) Uani 1 1 d . . . . .
H32A H 0.461743 0.545663 0.266966 0.075 Uiso 1 1 calc R U . . .
H32B H 0.397705 0.451167 0.282327 0.075 Uiso 1 1 calc R U . . .
H32C H 0.442624 0.530059 0.341441 0.075 Uiso 1 1 calc R U . . .

loop_
_atom_site_aniso_label
_atom_site_aniso_U_11
_atom_site_aniso_U_22
_atom_site_aniso_U_33
_atom_site_aniso_U_23
_atom_site_aniso_U_13
_atom_site_aniso_U_12
Pd1 0.00953(4) 0.01211(4) 0.01265(5) -0.00135(3) 0.00179(3) -0.00107(3)
P2 0.01703(16) 0.02229(17) 0.01721(16) -0.00253(13) 0.00129(12) -0.00050(13)
P1 0.02745(19) 0.02085(18) 0.02151(18) -0.00329(14) 0.00024(14) -0.00272(15)
F7 0.0178(4) 0.0367(5) 0.0240(4) -0.0004(4) -0.0004(3) 0.0024(4)
F9 0.0417(6) 0.0243(5) 0.0228(4) -0.0063(4) -0.0067(4) 0.0039(4)
F12 0.0288(5) 0.0293(5) 0.0296(5) -0.0113(4) 0.0054(4) -0.0028(4)
F11 0.0260(5) 0.0399(6) 0.0271(5) 0.0023(4) 0.0062(4) -0.0093(4)
F8 0.0380(6) 0.0303(5) 0.0270(5) 0.0063(4) 0.0125(4) 0.0028(4)
F10 0.0228(5) 0.0382(5) 0.0338(5) -0.0042(4) -0.0058(4) 0.0065(4)
F4 0.0256(5) 0.0369(6) 0.0473(6) -0.0026(5) 0.0057(4) -0.0064(4)
F3 0.0765(9) 0.0307(5) 0.0244(5) -0.0026(4) 0.0063(5) -0.0028(6)
F2 0.0319(6) 0.0438(6) 0.0520(7) 0.0117(5) 0.0008(5) 0.0090(5)
N1 0.0127(5) 0.0138(5) 0.0131(5) -0.0006(4) 0.0014(4) -0.0019(4)
F1 0.0568(8) 0.0473(7) 0.0559(8) 0.0026(6) 0.0030(6) -0.0294(6)
N5 0.0150(5) 0.0166(5) 0.0184(5) -0.0022(4) 0.0033(4) -0.0016(4)
N4 0.0144(5) 0.0196(5) 0.0175(5) -0.0017(4) 0.0021(4) -0.0006(4)
F5 0.0661(9) 0.0316(6) 0.0851(11) 0.0033(6) 0.0153(8) 0.0239(6)
F6 0.1062(12) 0.0628(9) 0.0258(6) -0.0212(6) 0.0107(7) -0.0272(9)
N2 0.0109(5) 0.0143(5) 0.0143(5) -0.0011(4) 0.0003(4) 0.0007(4)
N3 0.0134(5) 0.0128(5) 0.0175(5) 0.0011(4) 0.0037(4) -0.0009(4)
C1 0.0107(5) 0.0146(5) 0.0147(5) 0.0003(4) 0.0032(4) -0.0008(4)
C5 0.0126(5) 0.0187(6) 0.0195(6) 0.0014(5) 0.0037(5) -0.0016(5)
C2 0.0127(5) 0.0137(5) 0.0138(5) 0.0001(4) 0.0011(4) -0.0004(4)
C11 0.0187(6) 0.0226(6) 0.0146(6) 0.0019(5) 0.0001(5) -0.0028(5)
C3 0.0119(5) 0.0132(5) 0.0168(6) 0.0001(4) 0.0012(4) -0.0002(4)
C10 0.0140(6) 0.0142(5) 0.0156(6) 0.0022(4) 0.0015(4) -0.0023(4)
C7 0.0138(6) 0.0146(5) 0.0171(6) 0.0010(4) 0.0033(4) 0.0004(4)
C4 0.0140(6) 0.0157(6) 0.0187(6) 0.0027(5) 0.0020(5) -0.0022(5)
C15 0.0154(6) 0.0159(6) 0.0162(6) -0.0021(4) 0.0022(4) 0.0021(5)
C8 0.0156(6) 0.0140(6) 0.0215(6) 0.0017(5) 0.0072(5) 0.0014(5)
C23 0.0175(6) 0.0167(6) 0.0224(6) 0.0007(5) -0.0020(5) 0.0034(5)
C14 0.0136(5) 0.0155(6) 0.0146(5) -0.0012(4) 0.0032(4) -0.0016(4)
C6 0.0136(6) 0.0171(6) 0.0214(6) 0.0010(5) 0.0049(5) 0.0014(5)
C25 0.0158(6) 0.0164(6) 0.0143(5) -0.0004(4) 0.0005(4) 0.0014(5)
N7 0.0481(9) 0.0279(7) 0.0327(8) 0.0017(6) 0.0018(7) 0.0000(7)
C13 0.0184(6) 0.0191(6) 0.0163(6) -0.0039(5) 0.0043(5) -0.0022(5)
C19 0.0210(7) 0.0162(6) 0.0263(7) -0.0017(5) 0.0068(5) -0.0053(5)
C16 0.0139(6) 0.0157(6) 0.0182(6) 0.0018(5) -0.0008(4) -0.0001(5)
C17 0.0167(6) 0.0122(5) 0.0222(6) 0.0026(5) 0.0060(5) -0.0007(5)
C12 0.0206(6) 0.0235(7) 0.0140(6) -0.0025(5) 0.0024(5) -0.0041(5)
C21 0.0130(6) 0.0157(6) 0.0170(6) -0.0001(4) -0.0029(4) 0.0017(4)
C22 0.0137(6) 0.0217(7) 0.0254(7) -0.0002(5) -0.0035(5) -0.0008(5)
C27 0.0191(6) 0.0173(6) 0.0202(6) -0.0021(5) 0.0048(5) -0.0019(5)
C18 0.0211(6) 0.0180(6) 0.0211(6) 0.0037(5) 0.0075(5) 0.0004(5)
C9 0.0160(6) 0.0250(7) 0.0291(7) 0.0041(6) 0.0078(5) -0.0015(5)
C20 0.0231(7) 0.0151(6) 0.0313(7) 0.0060(5) 0.0084(6) 0.0041(5)
C26 0.0149(6) 0.0272(7) 0.0236(7) 0.0027(5) 0.0055(5) -0.0017(5)
N6 0.0455(10) 0.0699(13) 0.0308(8) 0.0039(8) 0.0109(7) 0.0128(9)
C24 0.0223(7) 0.0204(6) 0.0160(6) -0.0005(5) -0.0012(5) 0.0012(5)
C29 0.0385(9) 0.0364(9) 0.0197(7) 0.0029(6) 0.0016(6) 0.0045(7)
C30 0.0314(9) 0.0398(9) 0.0263(8) 0.0009(7) 0.0043(6) -0.0011(7)
C31 0.0410(9) 0.0246(8) 0.0266(8) 0.0016(6) -0.0066(7) -0.0059(7)
C28 0.0333(9) 0.0372(9) 0.0223(7) -0.0114(6) 0.0011(6) -0.0103(7)
C32 0.0541(13) 0.0334(10) 0.0558(13) 0.0010(9) -0.0210(10) 0.0082(9)

loop_
_atom_type_symbol
_atom_type_description
_atom_type_scat_dispersion_real
_atom_type_scat_dispersion_imag
_atom_type_scat_source
C C 0.0033 0.0016 'International Tables Vol C Tables 4.2.6.8 and 6.1.1.4'
H H 0.0000 0.0000 'International Tables Vol C Tables 4.2.6.8 and 6.1.1.4'
F F 0.0171 0.0103 'International Tables Vol C Tables 4.2.6.8 and 6.1.1.4'
N N 0.0061 0.0033 'International Tables Vol C Tables 4.2.6.8 and 6.1.1.4'
P P 0.1023 0.0942 'International Tables Vol C Tables 4.2.6.8 and 6.1.1.4'
Pd Pd -0.9988 1.0072 'International Tables Vol C Tables 4.2.6.8 and 6.1.1.4'

loop_
_geom_angle_atom_site_label_1
_geom_angle_atom_site_label_2
_geom_angle_atom_site_label_3
_geom_angle
_geom_angle_site_symmetry_1
_geom_angle_site_symmetry_3
_geom_angle_publ_flag
N1 Pd1 N5 179.02(4) . . ?
N1 Pd1 N4 92.20(4) . . ?
N1 Pd1 N2 75.90(4) . . ?
N1 Pd1 N3 79.36(4) . . ?
N5 Pd1 N4 88.66(4) . . ?
N5 Pd1 N2 104.45(4) . . ?
N5 Pd1 N3 99.97(4) . . ?
N4 Pd1 N2 98.53(4) . . ?
N4 Pd1 N3 103.98(4) . . ?
N3 Pd1 N2 146.97(4) . . ?
C1 Pd1 N1 86.86(5) . . ?
C1 Pd1 N5 92.29(5) . . ?
C1 Pd1 N4 178.58(5) . . ?
C1 Pd1 N2 80.21(5) . . ?
C1 Pd1 N3 76.90(5) . . ?
F7 P2 F12 90.17(5) . . ?
F7 P2 F10 179.64(6) . . ?
F9 P2 F7 90.25(5) . . ?
F9 P2 F12 179.58(6) . . ?
F9 P2 F11 90.11(6) . . ?
F9 P2 F10 89.99(6) . . ?
F12 P2 F10 89.59(6) . . ?
F11 P2 F7 89.67(5) . . ?
F11 P2 F12 89.91(6) . . ?
F11 P2 F10 90.07(6) . . ?
F8 P2 F7 90.34(5) . . ?
F8 P2 F9 89.78(6) . . ?
F8 P2 F12 90.20(6) . . ?
F8 P2 F11 179.89(7) . . ?
F8 P2 F10 89.92(6) . . ?
F4 P1 F3 90.02(7) . . ?
F4 P1 F2 88.79(6) . . ?
F4 P1 F1 178.60(8) . . ?
F3 P1 F2 88.14(7) . . ?
F1 P1 F3 88.81(7) . . ?
F1 P1 F2 90.41(7) . . ?
F5 P1 F4 91.59(7) . . ?
F5 P1 F3 89.43(8) . . ?
F5 P1 F2 177.54(8) . . ?
F5 P1 F1 89.16(8) . . ?
F6 P1 F4 90.70(7) . . ?
F6 P1 F3 177.98(9) . . ?
F6 P1 F2 90.00(8) . . ?
F6 P1 F1 90.44(8) . . ?
F6 P1 F5 92.43(9) . . ?
C10 N1 Pd1 119.50(9) . . ?
C10 N1 C14 122.57(11) . . ?
C14 N1 Pd1 117.70(9) . . ?
C27 N5 Pd1 170.45(11) . . ?
C25 N4 Pd1 175.77(11) . . ?
C3 N2 Pd1 103.92(7) . . ?
C3 N2 C21 111.29(10) . . ?
C15 N2 Pd1 98.39(7) . . ?
C15 N2 C3 109.68(10) . . ?
C15 N2 C21 113.29(10) . . ?
C21 N2 Pd1 119.16(8) . . ?
C8 N3 Pd1 100.19(7) . . ?
C8 N3 C17 112.88(10) . . ?
C16 N3 Pd1 102.95(7) . . ?
C16 N3 C8 109.32(10) . . ?
C16 N3 C17 112.22(10) . . ?
C17 N3 Pd1 118.18(8) . . ?
C2 C1 Pd1 118.91(9) . . ?
C7 C1 Pd1 117.42(9) . . ?
C7 C1 C2 123.66(12) . . ?
C4 C5 C6 119.60(12) . . ?
C4 C5 C9 119.34(12) . . ?
C6 C5 C9 121.05(12) . . ?
C1 C2 C3 119.74(11) . . ?
C1 C2 C4 117.33(12) . . ?
C4 C2 C3 122.70(12) . . ?
C10 C11 H11 120.6 . . ?
C12 C11 H11 120.6 . . ?
C12 C11 C10 118.74(13) . . ?
N2 C3 H3A 109.1 . . ?
N2 C3 H3B 109.1 . . ?
C2 C3 N2 112.34(10) . . ?
C2 C3 H3A 109.1 . . ?
C2 C3 H3B 109.1 . . ?
H3A C3 H3B 107.9 . . ?
N1 C10 C11 119.80(12) . . ?
N1 C10 C16 117.00(11) . . ?
C11 C10 C16 122.82(12) . . ?
C1 C7 C8 118.22(11) . . ?
C1 C7 C6 117.62(12) . . ?
C6 C7 C8 124.12(12) . . ?
C5 C4 H4 119.6 . . ?
C2 C4 C5 120.76(12) . . ?
C2 C4 H4 119.6 . . ?
N2 C15 H15A 109.5 . . ?
N2 C15 H15B 109.5 . . ?
N2 C15 C14 110.89(10) . . ?
H15A C15 H15B 108.0 . . ?
C14 C15 H15A 109.5 . . ?
C14 C15 H15B 109.5 . . ?
N3 C8 C7 108.45(10) . . ?
N3 C8 H8A 110.0 . . ?
N3 C8 H8B 110.0 . . ?
C7 C8 H8A 110.0 . . ?
C7 C8 H8B 110.0 . . ?
H8A C8 H8B 108.4 . . ?
H23A C23 H23B 109.5 . . ?
H23A C23 H23C 109.5 . . ?
H23B C23 H23C 109.5 . . ?
C21 C23 H23A 109.5 . . ?
C21 C23 H23B 109.5 . . ?
C21 C23 H23C 109.5 . . ?
N1 C14 C15 116.49(11) . . ?
N1 C14 C13 119.70(12) . . ?
C13 C14 C15 123.81(12) . . ?
C5 C6 H6 119.7 . . ?
C7 C6 C5 120.62(12) . . ?
C7 C6 H6 119.7 . . ?
N4 C25 C26 178.69(15) . . ?
C14 C13 H13 120.6 . . ?
C14 C13 C12 118.72(13) . . ?
C12 C13 H13 120.6 . . ?
H19A C19 H19B 109.5 . . ?
H19A C19 H19C 109.5 . . ?
H19B C19 H19C 109.5 . . ?
C17 C19 H19A 109.5 . . ?
C17 C19 H19B 109.5 . . ?
C17 C19 H19C 109.5 . . ?
N3 C16 C10 114.80(11) . . ?
N3 C16 H16A 108.6 . . ?
N3 C16 H16B 108.6 . . ?
C10 C16 H16A 108.6 . . ?
C10 C16 H16B 108.6 . . ?
H16A C16 H16B 107.5 . . ?
N3 C17 C19 109.25(11) . . ?
N3 C17 C18 109.05(11) . . ?
N3 C17 C20 110.86(11) . . ?
C19 C17 C18 108.48(11) . . ?
C19 C17 C20 108.90(12) . . ?
C18 C17 C20 110.25(12) . . ?
C11 C12 C13 120.37(13) . . ?
C11 C12 H12 119.8 . . ?
C13 C12 H12 119.8 . . ?
N2 C21 C23 111.29(10) . . ?
N2 C21 C22 109.63(11) . . ?
N2 C21 C24 108.46(10) . . ?
C22 C21 C23 109.62(11) . . ?
C22 C21 C24 108.65(11) . . ?
C24 C21 C23 109.14(11) . . ?
C21 C22 H22A 109.5 . . ?
C21 C22 H22B 109.5 . . ?
C21 C22 H22C 109.5 . . ?
H22A C22 H22B 109.5 . . ?
H22A C22 H22C 109.5 . . ?
H22B C22 H22C 109.5 . . ?
N5 C27 C28 179.21(17) . . ?
C17 C18 H18A 109.5 . . ?
C17 C18 H18B 109.5 . . ?
C17 C18 H18C 109.5 . . ?
H18A C18 H18B 109.5 . . ?
H18A C18 H18C 109.5 . . ?
H18B C18 H18C 109.5 . . ?
C5 C9 H9A 109.5 . . ?
C5 C9 H9B 109.5 . . ?
C5 C9 H9C 109.5 . . ?
H9A C9 H9B 109.5 . . ?
H9A C9 H9C 109.5 . . ?
H9B C9 H9C 109.5 . . ?
C17 C20 H20A 109.5 . . ?
C17 C20 H20B 109.5 . . ?
C17 C20 H20C 109.5 . . ?
H20A C20 H20B 109.5 . . ?
H20A C20 H20C 109.5 . . ?
H20B C20 H20C 109.5 . . ?
C25 C26 H26A 109.5 . . ?
C25 C26 H26B 109.5 . . ?
C25 C26 H26C 109.5 . . ?
H26A C26 H26B 109.5 . . ?
H26A C26 H26C 109.5 . . ?
H26B C26 H26C 109.5 . . ?
C21 C24 H24A 109.5 . . ?
C21 C24 H24B 109.5 . . ?
C21 C24 H24C 109.5 . . ?
H24A C24 H24B 109.5 . . ?
H24A C24 H24C 109.5 . . ?
H24B C24 H24C 109.5 . . ?
N6 C29 C30 179.0(2) . . ?
C29 C30 H30A 109.5 . . ?
C29 C30 H30B 109.5 . . ?
C29 C30 H30C 109.5 . . ?
H30A C30 H30B 109.5 . . ?
H30A C30 H30C 109.5 . . ?
H30B C30 H30C 109.5 . . ?
N7 C31 C32 178.7(2) . . ?
C27 C28 H28A 109.5 . . ?
C27 C28 H28B 109.5 . . ?
C27 C28 H28C 109.5 . . ?
H28A C28 H28B 109.5 . . ?
H28A C28 H28C 109.5 . . ?
H28B C28 H28C 109.5 . . ?
C31 C32 H32A 109.5 . . ?
C31 C32 H32B 109.5 . . ?
C31 C32 H32C 109.5 . . ?
H32A C32 H32B 109.5 . . ?
H32A C32 H32C 109.5 . . ?
H32B C32 H32C 109.5 . . ?

loop_
_geom_bond_atom_site_label_1
_geom_bond_atom_site_label_2
_geom_bond_distance
_geom_bond_site_symmetry_2
_geom_bond_publ_flag
Pd1 N1 2.0201(11) . ?
Pd1 N5 2.0937(11) . ?
Pd1 N4 2.1626(12) . ?
Pd1 N2 2.3955(11) . ?
Pd1 N3 2.3819(11) . ?
Pd1 C1 1.9588(12) . ?
P2 F7 1.6034(10) . ?
P2 F9 1.6008(10) . ?
P2 F12 1.6081(10) . ?
P2 F11 1.6016(10) . ?
P2 F8 1.5977(10) . ?
P2 F10 1.6099(10) . ?
P1 F4 1.5927(11) . ?
P1 F3 1.6066(11) . ?
P1 F2 1.6118(12) . ?
P1 F1 1.6050(12) . ?
P1 F5 1.5845(13) . ?
P1 F6 1.5711(12) . ?
N1 C10 1.3433(16) . ?
N1 C14 1.3467(17) . ?
N5 C27 1.1370(18) . ?
N4 C25 1.1392(18) . ?
N2 C3 1.5060(16) . ?
N2 C15 1.4900(16) . ?
N2 C21 1.5209(16) . ?
N3 C8 1.5020(17) . ?
N3 C16 1.4938(17) . ?
N3 C17 1.5231(17) . ?
C1 C2 1.3867(18) . ?
C1 C7 1.3828(18) . ?
C5 C4 1.3973(19) . ?
C5 C6 1.3977(19) . ?
C5 C9 1.5052(19) . ?
C2 C3 1.5047(18) . ?
C2 C4 1.3966(18) . ?
C11 H11 0.9500 . ?
C11 C10 1.3887(18) . ?
C11 C12 1.388(2) . ?
C3 H3A 0.9900 . ?
C3 H3B 0.9900 . ?
C10 C16 1.5090(19) . ?
C7 C8 1.5062(18) . ?
C7 C6 1.3951(18) . ?
C4 H4 0.9500 . ?
C15 H15A 0.9900 . ?
C15 H15B 0.9900 . ?
C15 C14 1.5105(18) . ?
C8 H8A 0.9900 . ?
C8 H8B 0.9900 . ?
C23 H23A 0.9800 . ?
C23 H23B 0.9800 . ?
C23 H23C 0.9800 . ?
C23 C21 1.5397(19) . ?
C14 C13 1.3883(18) . ?
C6 H6 0.9500 . ?
C25 C26 1.4516(19) . ?
N7 C31 1.136(2) . ?
C13 H13 0.9500 . ?
C13 C12 1.391(2) . ?
C19 H19A 0.9800 . ?
C19 H19B 0.9800 . ?
C19 H19C 0.9800 . ?
C19 C17 1.527(2) . ?
C16 H16A 0.9900 . ?
C16 H16B 0.9900 . ?
C17 C18 1.5327(19) . ?
C17 C20 1.5384(19) . ?
C12 H12 0.9500 . ?
C21 C22 1.5292(19) . ?
C21 C24 1.5315(19) . ?
C22 H22A 0.9800 . ?
C22 H22B 0.9800 . ?
C22 H22C 0.9800 . ?
C27 C28 1.457(2) . ?
C18 H18A 0.9800 . ?
C18 H18B 0.9800 . ?
C18 H18C 0.9800 . ?
C9 H9A 0.9800 . ?
C9 H9B 0.9800 . ?
C9 H9C 0.9800 . ?
C20 H20A 0.9800 . ?
C20 H20B 0.9800 . ?
C20 H20C 0.9800 . ?
C26 H26A 0.9800 . ?
C26 H26B 0.9800 . ?
C26 H26C 0.9800 . ?
N6 C29 1.139(3) . ?
C24 H24A 0.9800 . ?
C24 H24B 0.9800 . ?
C24 H24C 0.9800 . ?
C29 C30 1.455(3) . ?
C30 H30A 0.9800 . ?
C30 H30B 0.9800 . ?
C30 H30C 0.9800 . ?
C31 C32 1.456(3) . ?
C28 H28A 0.9800 . ?
C28 H28B 0.9800 . ?
C28 H28C 0.9800 . ?
C32 H32A 0.9800 . ?
C32 H32B 0.9800 . ?
C32 H32C 0.9800 . ?

loop_
_geom_torsion_atom_site_label_1
_geom_torsion_atom_site_label_2
_geom_torsion_atom_site_label_3
_geom_torsion_atom_site_label_4
_geom_torsion
_geom_torsion_site_symmetry_1
_geom_torsion_site_symmetry_2
_geom_torsion_site_symmetry_3
_geom_torsion_site_symmetry_4
_geom_torsion_publ_flag
Pd1 N1 C10 C11 -170.63(10) . . . . ?
Pd1 N1 C10 C16 16.24(15) . . . . ?
Pd1 N1 C14 C15 -8.39(15) . . . . ?
Pd1 N1 C14 C13 172.24(10) . . . . ?
Pd1 N2 C3 C2 21.97(11) . . . . ?
Pd1 N2 C15 C14 43.64(11) . . . . ?
Pd1 N2 C21 C23 173.00(8) . . . . ?
Pd1 N2 C21 C22 51.56(13) . . . . ?
Pd1 N2 C21 C24 -66.93(12) . . . . ?
Pd1 N3 C8 C7 41.04(11) . . . . ?
Pd1 N3 C16 C10 24.56(12) . . . . ?
Pd1 N3 C17 C19 48.66(13) . . . . ?
Pd1 N3 C17 C18 -69.76(12) . . . . ?
Pd1 N3 C17 C20 168.68(9) . . . . ?
Pd1 C1 C2 C3 11.38(16) . . . . ?
Pd1 C1 C2 C4 -173.99(9) . . . . ?
Pd1 C1 C7 C8 -7.82(16) . . . . ?
Pd1 C1 C7 C6 174.44(10) . . . . ?
N1 C10 C16 N3 -29.28(16) . . . . ?
N1 C14 C13 C12 -0.61(19) . . . . ?
N2 C15 C14 N1 -29.81(16) . . . . ?
N2 C15 C14 C13 149.54(12) . . . . ?
C1 C2 C3 N2 -24.33(16) . . . . ?
C1 C2 C4 C5 -1.90(19) . . . . ?
C1 C7 C8 N3 -28.07(16) . . . . ?
C1 C7 C6 C5 1.0(2) . . . . ?
C2 C1 C7 C8 171.21(12) . . . . ?
C2 C1 C7 C6 -6.5(2) . . . . ?
C11 C10 C16 N3 157.82(12) . . . . ?
C3 N2 C15 C14 -64.48(13) . . . . ?
C3 N2 C21 C23 -66.12(14) . . . . ?
C3 N2 C21 C22 172.44(11) . . . . ?
C3 N2 C21 C24 53.94(13) . . . . ?
C3 C2 C4 C5 172.56(12) . . . . ?
C10 N1 C14 C15 177.15(12) . . . . ?
C10 N1 C14 C13 -2.23(19) . . . . ?
C10 C11 C12 C13 -0.4(2) . . . . ?
C7 C1 C2 C3 -167.63(12) . . . . ?
C7 C1 C2 C4 7.0(2) . . . . ?
C4 C5 C6 C7 3.7(2) . . . . ?
C4 C2 C3 N2 161.34(12) . . . . ?
C15 N2 C3 C2 126.35(11) . . . . ?
C15 N2 C21 C23 58.03(14) . . . . ?
C15 N2 C21 C22 -63.41(14) . . . . ?
C15 N2 C21 C24 178.09(11) . . . . ?
C15 C14 C13 C12 -179.94(12) . . . . ?
C8 N3 C16 C10 130.40(11) . . . . ?
C8 N3 C17 C19 -67.70(14) . . . . ?
C8 N3 C17 C18 173.88(11) . . . . ?
C8 N3 C17 C20 52.32(15) . . . . ?
C8 C7 C6 C5 -176.65(13) . . . . ?
C14 N1 C10 C11 3.73(19) . . . . ?
C14 N1 C10 C16 -169.39(11) . . . . ?
C14 C13 C12 C11 1.9(2) . . . . ?
C6 C5 C4 C2 -3.3(2) . . . . ?
C6 C7 C8 N3 149.52(13) . . . . ?
C16 N3 C8 C7 -66.67(13) . . . . ?
C16 N3 C17 C19 168.23(11) . . . . ?
C16 N3 C17 C18 49.81(14) . . . . ?
C16 N3 C17 C20 -71.75(14) . . . . ?
C17 N3 C8 C7 167.67(11) . . . . ?
C17 N3 C16 C10 -103.57(12) . . . . ?
C12 C11 C10 N1 -2.3(2) . . . . ?
C12 C11 C10 C16 170.37(12) . . . . ?
C21 N2 C3 C2 -107.48(12) . . . . ?
C21 N2 C15 C14 170.50(10) . . . . ?
C9 C5 C4 C2 177.94(13) . . . . ?
C9 C5 C6 C7 -177.46(13) . . . . ?
